data_7021662
loop_
_publ_author_name
'Lorber, Christian'
'Vendier, Laure'

_publ_section_title
;
 Novel aspects of the transamination reaction between Ti(NMe2)4 and
 primary amines.
;
_journal_issue 34
_journal_name_full 'Dalton transactions (Cambridge, England : 2003)'
_journal_page_first 12203
_journal_page_last 12219
_journal_paper_doi 10.1039/c3dt50840d
_journal_volume 42
_journal_year 2013
_chemical_compound_source 'synthesis as described'
_chemical_formula_moiety 'C28 H54 N6 Ti2'
_chemical_formula_sum 'C28 H54 N6 Ti2'
_chemical_formula_weight 570.51
_chemical_name_systematic
;
 ?
;
_space_group_IT_number 14
_symmetry_cell_setting monoclinic
_symmetry_Int_Tables_number 14
_symmetry_space_group_name_Hall '-P 2ybc'
_symmetry_space_group_name_H-M 'P 1 21/c 1'
_atom_sites_solution_hydrogens geom
_atom_sites_solution_primary direct
_atom_sites_solution_secondary difmap
_cell_angle_alpha 90
_cell_angle_beta 109.043(3)
_cell_angle_gamma 90
_cell_formula_units_Z 2
_cell_length_a 8.67590(10)
_cell_length_b 18.4936(4)
_cell_length_c 10.1458(2)
_cell_measurement_reflns_used 8000
_cell_measurement_temperature 180(2)
_cell_measurement_theta_max 26.05
_cell_measurement_theta_min 1.65
_cell_measurement_wavelength 0.71073
_cell_volume 1538.79(6)
_computing_cell_refinement 'Stoe IPDS software (Stoe, 1996)'
_computing_data_collection 'Stoe IPDS software (Stoe, 1996)'
_computing_data_reduction 'Stoe IPDS software (Stoe, 1996)'
_computing_molecular_graphics 'Ortep-3 for Windows (Farrugia, 1997)'
_computing_publication_material 'WinGX publication routines (Farrugia, 1999)'
_computing_structure_refinement 'SHELXL-97 (Sheldrick, 2008)'
_computing_structure_solution 'SIR92 (Giacovazzo et al, 1993)'
_diffrn_ambient_temperature 180(2)
_diffrn_measured_fraction_theta_full 0.988
_diffrn_measured_fraction_theta_max 0.988
_diffrn_measurement_device 'Stoe IPDS'
_diffrn_measurement_method \f
_diffrn_radiation_monochromator graphite
_diffrn_radiation_source 'fine-focus sealed tube'
_diffrn_radiation_type MoK\a
_diffrn_radiation_wavelength 0.71073
_diffrn_reflns_av_R_equivalents 0.043
_diffrn_reflns_av_unetI/netI 0.0361
_diffrn_reflns_limit_h_max 10
_diffrn_reflns_limit_h_min -10
_diffrn_reflns_limit_k_max 22
_diffrn_reflns_limit_k_min -22
_diffrn_reflns_limit_l_max 12
_diffrn_reflns_limit_l_min -12
_diffrn_reflns_number 11893
_diffrn_reflns_theta_full 26.01
_diffrn_reflns_theta_max 26.01
_diffrn_reflns_theta_min 2.39
_diffrn_standards_decay_% 0.1
_diffrn_standards_interval_time 4
_diffrn_standards_number 200
_exptl_absorpt_coefficient_mu 0.545
_exptl_absorpt_correction_T_max 0.915
_exptl_absorpt_correction_T_min 0.686
_exptl_absorpt_correction_type refdelf
_exptl_absorpt_process_details
;
        (See: Walker, N. & Stuart, D. (1983) Acta Cryst. A39, 158-166)
;
_exptl_crystal_colour purple
_exptl_crystal_density_diffrn 1.231
_exptl_crystal_density_method 'not measured'
_exptl_crystal_description plate
_exptl_crystal_F_000 616
_exptl_crystal_size_max 0.28
_exptl_crystal_size_mid 0.2
_exptl_crystal_size_min 0.08
_refine_diff_density_max 0.289
_refine_diff_density_min -0.278
_refine_diff_density_rms 0.05
_refine_ls_extinction_method none
_refine_ls_goodness_of_fit_ref 1.022
_refine_ls_hydrogen_treatment constr
_refine_ls_matrix_type full
_refine_ls_number_parameters 167
_refine_ls_number_reflns 2994
_refine_ls_number_restraints 0
_refine_ls_restrained_S_all 1.022
_refine_ls_R_factor_all 0.0523
_refine_ls_R_factor_gt 0.0353
_refine_ls_shift/su_max 0.001
_refine_ls_shift/su_mean 0
_refine_ls_structure_factor_coef Fsqd
_refine_ls_weighting_details 'calc w=1/[\s^2^(Fo^2^)+(0.0524P)^2^+0.0000P] where P=(Fo^2^+2Fc^2^)/3'
_refine_ls_weighting_scheme calc
_refine_ls_wR_factor_gt 0.0812
_refine_ls_wR_factor_ref 0.0867
_reflns_number_gt 2303
_reflns_number_total 2994
_reflns_threshold_expression >2\s(I)
_cod_data_source_file c3dt50840d.txt
_cod_data_source_block 1
_cod_original_cell_volume 1538.79(5)
_cod_database_code 7021662

loop_
_symmetry_equiv_pos_as_xyz
'x, y, z'
'-x, y+1/2, -z+1/2'
'-x, -y, -z'
'x, -y-1/2, z-1/2'

loop_
_atom_site_label
_atom_site_type_symbol
_atom_site_fract_x
_atom_site_fract_y
_atom_site_fract_z
_atom_site_U_iso_or_equiv
_atom_site_adp_type
_atom_site_occupancy
_atom_site_symmetry_multiplicity
_atom_site_calc_flag
_atom_site_refinement_flags
Ti1 Ti 0.53018(4) 0.057118(19) 0.59577(3) 0.02102(11) Uani 1 1 d .
N1 N 0.37194(17) 0.03475(9) 0.41936(16) 0.0226(3) Uani 1 1 d .
N2 N 0.4398(2) 0.06523(10) 0.74321(17) 0.0309(4) Uani 1 1 d .
N3 N 0.6631(2) 0.13931(10) 0.59539(19) 0.0329(4) Uani 1 1 d .
C1 C 0.2662(2) 0.08255(10) 0.31210(19) 0.0212(4) Uani 1 1 d .
C2 C 0.1199(2) 0.03877(11) 0.2203(2) 0.0260(4) Uani 1 1 d .
H2A H 0.1592 -0.0015 0.1753 0.031 Uiso 1 1 calc R
H2B H 0.0598 0.0178 0.279 0.031 Uiso 1 1 calc R
C3 C 0.0055(2) 0.08735(12) 0.1083(2) 0.0307(4) Uani 1 1 d .
H3 H -0.0888 0.0581 0.0495 0.037 Uiso 1 1 calc R
C4 C 0.0976(3) 0.11874(13) 0.0167(2) 0.0372(5) Uani 1 1 d .
H4A H 0.0236 0.1495 -0.0568 0.045 Uiso 1 1 calc R
H4B H 0.1375 0.0791 -0.0292 0.045 Uiso 1 1 calc R
C5 C 0.2420(3) 0.16377(12) 0.1062(2) 0.0346(5) Uani 1 1 d .
H5 H 0.3023 0.1843 0.0459 0.042 Uiso 1 1 calc R
C6 C 0.3571(2) 0.11488(12) 0.2187(2) 0.0299(4) Uani 1 1 d .
H6A H 0.3985 0.0754 0.1735 0.036 Uiso 1 1 calc R
H6B H 0.4516 0.1435 0.2763 0.036 Uiso 1 1 calc R
C7 C 0.2015(2) 0.14470(11) 0.3794(2) 0.0285(4) Uani 1 1 d .
H7A H 0.2941 0.1735 0.4391 0.034 Uiso 1 1 calc R
H7B H 0.1416 0.1247 0.4392 0.034 Uiso 1 1 calc R
C8 C 0.0874(2) 0.19364(12) 0.2674(2) 0.0316(5) Uani 1 1 d .
H8 H 0.0465 0.2338 0.3132 0.038 Uiso 1 1 calc R
C9 C -0.0571(2) 0.14897(12) 0.1769(2) 0.0331(5) Uani 1 1 d .
H9A H -0.1188 0.1291 0.2354 0.04 Uiso 1 1 calc R
H9B H -0.1314 0.1801 0.1044 0.04 Uiso 1 1 calc R
C10 C 0.1807(3) 0.22533(12) 0.1762(2) 0.0372(5) Uani 1 1 d .
H10A H 0.1082 0.2574 0.1045 0.045 Uiso 1 1 calc R
H10B H 0.2741 0.2543 0.2344 0.045 Uiso 1 1 calc R
C21 C 0.2790(3) 0.04155(17) 0.7389(3) 0.0499(7) Uani 1 1 d .
H21A H 0.2219 0.0204 0.6474 0.075 Uiso 1 1 calc R
H21B H 0.217 0.083 0.7548 0.075 Uiso 1 1 calc R
H21C H 0.2894 0.0052 0.8116 0.075 Uiso 1 1 calc R
C22 C 0.5299(3) 0.09592(16) 0.8773(2) 0.0477(6) Uani 1 1 d .
H22A H 0.6368 0.1124 0.8761 0.072 Uiso 1 1 calc R
H22B H 0.5445 0.0592 0.95 0.072 Uiso 1 1 calc R
H22C H 0.4693 0.137 0.8967 0.072 Uiso 1 1 calc R
C31 C 0.6316(3) 0.20989(13) 0.6420(3) 0.0486(6) Uani 1 1 d .
H31A H 0.5386 0.207 0.6765 0.073 Uiso 1 1 calc R
H31B H 0.6068 0.2441 0.564 0.073 Uiso 1 1 calc R
H31C H 0.7281 0.2265 0.7172 0.073 Uiso 1 1 calc R
C32 C 0.8023(3) 0.14076(16) 0.5461(3) 0.0550(7) Uani 1 1 d .
H32A H 0.8184 0.0926 0.5125 0.082 Uiso 1 1 calc R
H32B H 0.8999 0.1549 0.6227 0.082 Uiso 1 1 calc R
H32C H 0.7825 0.1758 0.4699 0.082 Uiso 1 1 calc R

loop_
_atom_site_aniso_label
_atom_site_aniso_U_11
_atom_site_aniso_U_22
_atom_site_aniso_U_33
_atom_site_aniso_U_23
_atom_site_aniso_U_13
_atom_site_aniso_U_12
Ti1 0.02005(16) 0.02032(18) 0.02121(17) -0.00109(15) 0.00472(11) -0.00052(14)
N1 0.0177(7) 0.0258(9) 0.0233(8) 0.0021(6) 0.0053(6) 0.0008(6)
N2 0.0342(9) 0.0328(10) 0.0269(8) -0.0009(8) 0.0116(7) 0.0032(7)
N3 0.0289(8) 0.0282(10) 0.0393(10) -0.0010(8) 0.0079(7) -0.0077(7)
C1 0.0203(8) 0.0212(9) 0.0214(9) 0.0005(7) 0.0058(7) 0.0029(7)
C2 0.0254(9) 0.0265(11) 0.0234(9) -0.0021(7) 0.0043(7) 0.0007(7)
C3 0.0292(10) 0.0301(11) 0.0250(10) -0.0026(8) -0.0016(8) 0.0010(8)
C4 0.0509(13) 0.0371(14) 0.0214(10) 0.0039(9) 0.0090(9) 0.0139(10)
C5 0.0418(11) 0.0318(12) 0.0350(11) 0.0126(9) 0.0190(9) 0.0062(9)
C6 0.0287(9) 0.0293(11) 0.0346(11) 0.0078(9) 0.0143(8) 0.0047(8)
C7 0.0298(9) 0.0272(11) 0.0249(10) -0.0052(8) 0.0040(8) 0.0043(8)
C8 0.0353(10) 0.0274(11) 0.0292(10) -0.0053(9) 0.0064(8) 0.0113(8)
C9 0.0267(9) 0.0383(13) 0.0315(11) 0.0030(9) 0.0058(8) 0.0105(8)
C10 0.0431(12) 0.0235(11) 0.0418(12) 0.0051(10) 0.0093(10) 0.0048(9)
C21 0.0483(13) 0.068(2) 0.0405(13) 0.0005(12) 0.0245(11) -0.0113(12)
C22 0.0522(14) 0.0627(18) 0.0258(11) -0.0032(11) 0.0097(10) 0.0032(12)
C31 0.0426(13) 0.0282(13) 0.0752(18) -0.0049(12) 0.0198(12) -0.0052(9)
C32 0.0539(15) 0.0467(17) 0.0763(19) -0.0052(14) 0.0377(14) -0.0161(12)

loop_
_atom_type_symbol
_atom_type_description
_atom_type_scat_dispersion_real
_atom_type_scat_dispersion_imag
_atom_type_scat_source
C C 0.0033 0.0016 'International Tables Vol C Tables 4.2.6.8 and 6.1.1.4'
H H 0 0 'International Tables Vol C Tables 4.2.6.8 and 6.1.1.4'
N N 0.0061 0.0033 'International Tables Vol C Tables 4.2.6.8 and 6.1.1.4'
Ti Ti 0.2776 0.4457 'International Tables Vol C Tables 4.2.6.8 and 6.1.1.4'

loop_
_geom_angle_atom_site_label_1
_geom_angle_atom_site_label_2
_geom_angle_atom_site_label_3
_geom_angle
_geom_angle_site_symmetry_1
_geom_angle_site_symmetry_3
N2 Ti1 N3 110.00(8) . .
N2 Ti1 N1 113.44(7) . .
N3 Ti1 N1 114.84(7) . .
N2 Ti1 N1 115.85(7) . 3_656
N3 Ti1 N1 114.81(7) . 3_656
N1 Ti1 N1 86.28(7) . 3_656
N2 Ti1 Ti1 124.85(6) . 3_656
N3 Ti1 Ti1 125.13(6) . 3_656
N1 Ti1 Ti1 43.36(5) . 3_656
N1 Ti1 Ti1 42.92(5) 3_656 3_656
C1 N1 Ti1 130.37(13) . .
C1 N1 Ti1 131.04(12) . 3_656
Ti1 N1 Ti1 93.72(7) . 3_656
C22 N2 C21 111.48(18) . .
C22 N2 Ti1 122.32(15) . .
C21 N2 Ti1 126.19(15) . .
C31 N3 C32 111.34(19) . .
C31 N3 Ti1 122.69(15) . .
C32 N3 Ti1 125.94(17) . .
N1 C1 C7 110.61(15) . .
N1 C1 C2 108.94(15) . .
C7 C1 C2 108.35(14) . .
N1 C1 C6 111.62(14) . .
C7 C1 C6 108.61(16) . .
C2 C1 C6 108.63(16) . .
C3 C2 C1 110.32(16) . .
C3 C2 H2A 109.6 . .
C1 C2 H2A 109.6 . .
C3 C2 H2B 109.6 . .
C1 C2 H2B 109.6 . .
H2A C2 H2B 108.1 . .
C4 C3 C9 109.24(19) . .
C4 C3 C2 109.54(16) . .
C9 C3 C2 109.90(16) . .
C4 C3 H3 109.4 . .
C9 C3 H3 109.4 . .
C2 C3 H3 109.4 . .
C3 C4 C5 109.59(17) . .
C3 C4 H4A 109.8 . .
C5 C4 H4A 109.8 . .
C3 C4 H4B 109.8 . .
C5 C4 H4B 109.8 . .
H4A C4 H4B 108.2 . .
C10 C5 C4 109.87(18) . .
C10 C5 C6 109.46(18) . .
C4 C5 C6 109.10(18) . .
C10 C5 H5 109.5 . .
C4 C5 H5 109.5 . .
C6 C5 H5 109.5 . .
C1 C6 C5 110.22(16) . .
C1 C6 H6A 109.6 . .
C5 C6 H6A 109.6 . .
C1 C6 H6B 109.6 . .
C5 C6 H6B 109.6 . .
H6A C6 H6B 108.1 . .
C1 C7 C8 110.66(16) . .
C1 C7 H7A 109.5 . .
C8 C7 H7A 109.5 . .
C1 C7 H7B 109.5 . .
C8 C7 H7B 109.5 . .
H7A C7 H7B 108.1 . .
C10 C8 C9 109.62(17) . .
C10 C8 C7 109.43(17) . .
C9 C8 C7 109.25(18) . .
C10 C8 H8 109.5 . .
C9 C8 H8 109.5 . .
C7 C8 H8 109.5 . .
C3 C9 C8 109.43(15) . .
C3 C9 H9A 109.8 . .
C8 C9 H9A 109.8 . .
C3 C9 H9B 109.8 . .
C8 C9 H9B 109.8 . .
H9A C9 H9B 108.2 . .
C5 C10 C8 109.20(18) . .
C5 C10 H10A 109.8 . .
C8 C10 H10A 109.8 . .
C5 C10 H10B 109.8 . .
C8 C10 H10B 109.8 . .
H10A C10 H10B 108.3 . .
N2 C21 H21A 109.5 . .
N2 C21 H21B 109.5 . .
H21A C21 H21B 109.5 . .
N2 C21 H21C 109.5 . .
H21A C21 H21C 109.5 . .
H21B C21 H21C 109.5 . .
N2 C22 H22A 109.5 . .
N2 C22 H22B 109.5 . .
H22A C22 H22B 109.5 . .
N2 C22 H22C 109.5 . .
H22A C22 H22C 109.5 . .
H22B C22 H22C 109.5 . .
N3 C31 H31A 109.5 . .
N3 C31 H31B 109.5 . .
H31A C31 H31B 109.5 . .
N3 C31 H31C 109.5 . .
H31A C31 H31C 109.5 . .
H31B C31 H31C 109.5 . .
N3 C32 H32A 109.5 . .
N3 C32 H32B 109.5 . .
H32A C32 H32B 109.5 . .
N3 C32 H32C 109.5 . .
H32A C32 H32C 109.5 . .
H32B C32 H32C 109.5 . .

loop_
_geom_bond_atom_site_label_1
_geom_bond_atom_site_label_2
_geom_bond_distance
_geom_bond_site_symmetry_2
Ti1 N2 1.9078(17) .
Ti1 N3 1.9087(18) .
Ti1 N1 1.9121(15) .
Ti1 N1 1.9277(16) 3_656
Ti1 Ti1 2.8018(7) 3_656
N1 C1 1.468(2) .
N1 Ti1 1.9277(16) 3_656
N2 C22 1.446(3) .
N2 C21 1.450(3) .
N3 C31 1.445(3) .
N3 C32 1.450(3) .
C1 C7 1.534(3) .
C1 C2 1.537(3) .
C1 C6 1.538(3) .
C2 C3 1.532(3) .
C2 H2A 0.99 .
C2 H2B 0.99 .
C3 C4 1.524(3) .
C3 C9 1.525(3) .
C3 H3 1 .
C4 C5 1.532(3) .
C4 H4A 0.99 .
C4 H4B 0.99 .
C5 C10 1.526(3) .
C5 C6 1.540(3) .
C5 H5 1 .
C6 H6A 0.99 .
C6 H6B 0.99 .
C7 C8 1.536(3) .
C7 H7A 0.99 .
C7 H7B 0.99 .
C8 C10 1.531(3) .
C8 C9 1.531(3) .
C8 H8 1 .
C9 H9A 0.99 .
C9 H9B 0.99 .
C10 H10A 0.99 .
C10 H10B 0.99 .
C21 H21A 0.98 .
C21 H21B 0.98 .
C21 H21C 0.98 .
C22 H22A 0.98 .
C22 H22B 0.98 .
C22 H22C 0.98 .
C31 H31A 0.98 .
C31 H31B 0.98 .
C31 H31C 0.98 .
C32 H32A 0.98 .
C32 H32B 0.98 .
C32 H32C 0.98 .
